data_4065303
loop_
_publ_author_name
'MacInnis, Morgan C.'
'McDonald, Robert'
'Turculet, Laura'

_publ_section_title
;
 Synthesis and Characterization of Palladium Complexes Supported by an
 NPN-Phosphido Ancillary Ligand
;
_journal_issue 23
_journal_name_full Organometallics
_journal_page_first 6408
_journal_paper_doi 10.1021/om200701h
_journal_volume 30
_journal_year 2011
_chemical_formula_moiety 'C36 H46 N4 O4 P2 Pd2, C6 H6'
_chemical_formula_sum 'C42 H52 N4 O4 P2 Pd2'
_chemical_formula_weight 951.62
_chemical_name_systematic
;

 ?

;
_space_group_IT_number 2
_symmetry_cell_setting triclinic
_symmetry_space_group_name_Hall '-P 1'
_symmetry_space_group_name_H-M 'P -1'
_atom_sites_solution_hydrogens geom
_atom_sites_solution_primary direct
_atom_sites_solution_secondary difmap
_audit_creation_method SHELXL-97
_cell_angle_alpha 91.9195(18)
_cell_angle_beta 96.8964(18)
_cell_angle_gamma 95.3691(17)
_cell_formula_units_Z 2
_cell_length_a 11.7857(15)
_cell_length_b 11.8320(15)
_cell_length_c 15.682(2)
_cell_measurement_reflns_used 5536
_cell_measurement_temperature 193(2)
_cell_measurement_theta_max 25.00
_cell_measurement_theta_min 2.22
_cell_volume 2159.3(5)
_computing_cell_refinement 'Bruker SAINT (Bruker, 1997)'
_computing_data_collection 'Bruker SMART (Bruker, 1997)'
_computing_data_reduction 'Bruker SAINT (Bruker, 1997)'
_computing_molecular_graphics 'Bruker SHELXTL (Bruker, 1997)'
_computing_publication_material 'Bruker SHELXTL (Bruker, 1997)'
_computing_structure_refinement 'SHELXL-97 (Sheldrick, 1997)'
_computing_structure_solution 'DIRDIF-96 (Beurskens et al., 1996)'
_diffrn_ambient_temperature 193(2)
_diffrn_detector_area_resol_mean 8.192
_diffrn_measured_fraction_theta_full 0.985
_diffrn_measured_fraction_theta_max 0.985
_diffrn_measurement_device_type 'Bruker PLATFORM diffractometer/SMART 1000 CCD area detector'
_diffrn_measurement_method '\w scans'
_diffrn_radiation_monochromator graphite
_diffrn_radiation_source 'fine-focus sealed tube'
_diffrn_radiation_type MoK\a
_diffrn_radiation_wavelength 0.71073
_diffrn_reflns_av_R_equivalents 0.0271
_diffrn_reflns_av_sigmaI/netI 0.0492
_diffrn_reflns_limit_h_max 14
_diffrn_reflns_limit_h_min -14
_diffrn_reflns_limit_k_max 14
_diffrn_reflns_limit_k_min -14
_diffrn_reflns_limit_l_max 19
_diffrn_reflns_limit_l_min -19
_diffrn_reflns_number 14929
_diffrn_reflns_theta_full 26.42
_diffrn_reflns_theta_max 26.42
_diffrn_reflns_theta_min 1.73
_diffrn_standards_decay_% 0
_diffrn_standards_interval_time 0
_diffrn_standards_number 0
_exptl_absorpt_coefficient_mu 0.951
_exptl_absorpt_correction_T_max 0.8253
_exptl_absorpt_correction_T_min 0.7140
_exptl_absorpt_correction_type integration
_exptl_absorpt_process_details 'Bruker SHELXTL (Bruker, 1997)'
_exptl_crystal_colour orange
_exptl_crystal_density_diffrn 1.464
_exptl_crystal_density_method 'not measured'
_exptl_crystal_description prism
_exptl_crystal_F_000 972
_exptl_crystal_size_max 0.38
_exptl_crystal_size_mid 0.24
_exptl_crystal_size_min 0.21
_platon_squeeze_details
;

Attempts to refine peaks of residual electron density as solvent benzene

carbon atoms were unsuccessful.  The data were corrected for disordered

electron density through use of the SQUEEZE procedure (Sluis, P. van der;

Spek, A. L. Acta Crystallogr. 1990, A46, 194-201) as implemented in

PLATON (Spek, A.L. Acta Crystallogr. 1990, A46, C34.  PLATON - a

multipurpose crystallographic tool.  Utrecht University, Utrecht, The

Netherlands).  A total solvent-accessible void volume of 374.8 A^3^ with

a total electron count of 99 (consistent with two molecules of solvent

benzene, or one molecule per formula unit of the dipalladium complex ion)

was found in the unit cell.

;
_refine_diff_density_max 0.516
_refine_diff_density_min -0.280
_refine_diff_density_rms 0.072
_refine_ls_extinction_method none
_refine_ls_goodness_of_fit_ref 0.946
_refine_ls_hydrogen_treatment constr
_refine_ls_matrix_type full
_refine_ls_number_parameters 435
_refine_ls_number_reflns 8723
_refine_ls_number_restraints 0
_refine_ls_restrained_S_all 0.946
_refine_ls_R_factor_all 0.0488
_refine_ls_R_factor_gt 0.0314
_refine_ls_shift/su_max 0.001
_refine_ls_shift/su_mean 0.000
_refine_ls_structure_factor_coef Fsqd
_refine_ls_weighting_details 'calc w=1/[\s^2^(Fo^2^)+(0.0377P)^2^+0.0000P] where P=(Fo^2^+2Fc^2^)/3'
_refine_ls_weighting_scheme calc
_refine_ls_wR_factor_gt 0.0712
_refine_ls_wR_factor_ref 0.0759
_reflns_number_gt 6448
_reflns_number_total 8723
_reflns_threshold_expression I>2\s(I)
_cod_data_source_file om200701h_si_001.cif
_cod_data_source_block dal0711
_cod_depositor_comments
;
The following automatic conversions were performed:

'_symmetry_cell_setting' value 'Triclinic' changed to 'triclinic'
according to /home/saulius/struct/CIF-dictionaries/cif_core.dic
dictionary named 'cif_core.dic' version 2.4.1 from 2010-06-29.

Automatic conversion script
Id: cif_fix_values 1715 2011-07-08 13:25:40Z adriana 
;
_cod_database_code 4065303

loop_
_symmetry_equiv_pos_as_xyz
'x, y, z'
'-x, -y, -z'

loop_
_atom_site_label
_atom_site_type_symbol
_atom_site_fract_x
_atom_site_fract_y
_atom_site_fract_z
_atom_site_U_iso_or_equiv
_atom_site_adp_type
_atom_site_occupancy
_atom_site_symmetry_multiplicity
_atom_site_calc_flag
_atom_site_refinement_flags
Pd1 Pd 0.005714(18) 0.296791(17) 0.388286(14) 0.03117(7) Uani 1 1 d .
Pd2 Pd -0.026958(18) 0.437479(19) 0.218564(14) 0.03510(7) Uani 1 1 d .
P1 P -0.11173(6) 0.27790(6) 0.26672(5) 0.03391(17) Uani 1 1 d .
P2 P 0.11652(6) 0.35393(6) 0.28613(5) 0.03379(17) Uani 1 1 d .
O1 O 0.10710(17) 0.33284(17) 0.50805(13) 0.0414(5) Uani 1 1 d .
O2 O 0.2490(3) 0.2323(3) 0.48596(18) 0.0998(11) Uani 1 1 d .
O3 O -0.17007(18) 0.5272(2) 0.18245(15) 0.0531(6) Uani 1 1 d .
O4 O -0.2438(2) 0.4027(3) 0.07721(18) 0.0746(8) Uani 1 1 d .
N1 N -0.14826(19) 0.28382(18) 0.45264(15) 0.0325(5) Uani 1 1 d .
N2 N -0.1453(2) 0.0273(2) 0.31456(18) 0.0482(7) Uani 1 1 d .
N3 N 0.0933(2) 0.5891(2) 0.21713(16) 0.0406(6) Uani 1 1 d .
N4 N 0.2224(2) 0.3542(2) 0.11483(16) 0.0455(6) Uani 1 1 d .
C1 C 0.2037(3) 0.2978(3) 0.5295(2) 0.0482(8) Uani 1 1 d .
C2 C 0.2650(3) 0.3450(3) 0.6164(2) 0.0579(9) Uani 1 1 d .
H2A H 0.2950 0.4243 0.6114 0.070 Uiso 1 1 calc R
H2B H 0.3287 0.3000 0.6344 0.070 Uiso 1 1 calc R
H2C H 0.2108 0.3411 0.6592 0.070 Uiso 1 1 calc R
C3 C -0.2517(3) 0.4837(3) 0.1282(3) 0.0536(9) Uani 1 1 d .
C4 C -0.3631(3) 0.5363(4) 0.1280(3) 0.0813(14) Uani 1 1 d .
H4A H -0.3948 0.5213 0.1820 0.098 Uiso 1 1 calc R
H4B H -0.4178 0.5034 0.0796 0.098 Uiso 1 1 calc R
H4C H -0.3494 0.6185 0.1224 0.098 Uiso 1 1 calc R
C11 C -0.2513(2) 0.2732(2) 0.30519(19) 0.0348(6) Uani 1 1 d .
C12 C -0.2554(2) 0.2722(2) 0.39277(19) 0.0339(6) Uani 1 1 d .
C13 C -0.3621(2) 0.2615(2) 0.4242(2) 0.0410(7) Uani 1 1 d .
H13 H -0.3657 0.2616 0.4844 0.049 Uiso 1 1 calc R
C14 C -0.4616(3) 0.2508(3) 0.3676(2) 0.0514(9) Uani 1 1 d .
H14 H -0.5336 0.2424 0.3893 0.062 Uiso 1 1 calc R
C15 C -0.4584(3) 0.2520(3) 0.2808(2) 0.0531(9) Uani 1 1 d .
H15 H -0.5280 0.2448 0.2426 0.064 Uiso 1 1 calc R
C16 C -0.3538(3) 0.2637(3) 0.2484(2) 0.0464(8) Uani 1 1 d .
H16 H -0.3514 0.2654 0.1881 0.056 Uiso 1 1 calc R
C17 C -0.1412(3) 0.3937(2) 0.5033(2) 0.0437(8) Uani 1 1 d .
H17A H -0.1447 0.4564 0.4640 0.052 Uiso 1 1 calc R
H17B H -0.0686 0.4041 0.5417 0.052 Uiso 1 1 calc R
H17C H -0.2056 0.3930 0.5375 0.052 Uiso 1 1 calc R
C18 C -0.1449(3) 0.1892(3) 0.5122(2) 0.0432(7) Uani 1 1 d .
H18A H -0.0726 0.1988 0.5509 0.052 Uiso 1 1 calc R
H18B H -0.1501 0.1169 0.4790 0.052 Uiso 1 1 calc R
H18C H -0.2096 0.1894 0.5459 0.052 Uiso 1 1 calc R
C21 C -0.1178(2) 0.1521(3) 0.19656(19) 0.0394(7) Uani 1 1 d .
C22 C -0.1297(3) 0.0433(3) 0.2252(2) 0.0466(8) Uani 1 1 d .
C23 C -0.1283(3) -0.0491(3) 0.1683(3) 0.0684(11) Uani 1 1 d .
H23 H -0.1349 -0.1241 0.1882 0.082 Uiso 1 1 calc R
C24 C -0.1173(4) -0.0321(4) 0.0833(3) 0.0800(13) Uani 1 1 d .
H24 H -0.1147 -0.0955 0.0450 0.096 Uiso 1 1 calc R
C25 C -0.1102(3) 0.0743(4) 0.0538(3) 0.0727(12) Uani 1 1 d .
H25 H -0.1059 0.0849 -0.0055 0.087 Uiso 1 1 calc R
C26 C -0.1091(3) 0.1672(3) 0.1093(2) 0.0534(9) Uani 1 1 d .
H26 H -0.1025 0.2416 0.0883 0.064 Uiso 1 1 calc R
C27 C -0.2627(3) -0.0192(3) 0.3236(3) 0.0665(10) Uani 1 1 d .
H27A H -0.2705 -0.0277 0.3846 0.080 Uiso 1 1 calc R
H27B H -0.2791 -0.0936 0.2929 0.080 Uiso 1 1 calc R
H27C H -0.3171 0.0325 0.2993 0.080 Uiso 1 1 calc R
C28 C -0.0624(3) -0.0425(3) 0.3588(3) 0.0678(11) Uani 1 1 d .
H28A H -0.0766 -0.0489 0.4188 0.081 Uiso 1 1 calc R
H28B H 0.0157 -0.0069 0.3567 0.081 Uiso 1 1 calc R
H28C H -0.0709 -0.1184 0.3303 0.081 Uiso 1 1 calc R
C31 C 0.2254(2) 0.4751(2) 0.30662(18) 0.0360(7) Uani 1 1 d .
C32 C 0.2042(2) 0.5773(3) 0.26937(19) 0.0394(7) Uani 1 1 d .
C33 C 0.2893(3) 0.6683(3) 0.2821(2) 0.0494(8) Uani 1 1 d .
H33 H 0.2767 0.7381 0.2560 0.059 Uiso 1 1 calc R
C34 C 0.3911(3) 0.6576(3) 0.3321(2) 0.0567(9) Uani 1 1 d .
H34 H 0.4482 0.7206 0.3408 0.068 Uiso 1 1 calc R
C35 C 0.4119(3) 0.5572(3) 0.3700(2) 0.0514(9) Uani 1 1 d .
H35 H 0.4827 0.5508 0.4046 0.062 Uiso 1 1 calc R
C36 C 0.3295(2) 0.4660(3) 0.3574(2) 0.0431(7) Uani 1 1 d .
H36 H 0.3434 0.3964 0.3834 0.052 Uiso 1 1 calc R
C37 C 0.0366(3) 0.6835(3) 0.2549(3) 0.0586(10) Uani 1 1 d .
H37A H 0.0195 0.6648 0.3127 0.070 Uiso 1 1 calc R
H37B H -0.0349 0.6938 0.2185 0.070 Uiso 1 1 calc R
H37C H 0.0881 0.7540 0.2584 0.070 Uiso 1 1 calc R
C38 C 0.1100(3) 0.6138(3) 0.1270(2) 0.0588(10) Uani 1 1 d .
H38A H 0.0352 0.6189 0.0933 0.071 Uiso 1 1 calc R
H38B H 0.1480 0.5526 0.1021 0.071 Uiso 1 1 calc R
H38C H 0.1578 0.6860 0.1261 0.071 Uiso 1 1 calc R
C41 C 0.1846(2) 0.2401(3) 0.23742(19) 0.0380(7) Uani 1 1 d .
C42 C 0.2271(2) 0.2490(3) 0.15854(19) 0.0425(7) Uani 1 1 d .
C43 C 0.2728(3) 0.1554(3) 0.1244(2) 0.0578(10) Uani 1 1 d .
H43 H 0.3011 0.1600 0.0703 0.069 Uiso 1 1 calc R
C44 C 0.2775(3) 0.0569(3) 0.1677(2) 0.0638(11) Uani 1 1 d .
H44 H 0.3078 -0.0063 0.1429 0.077 Uiso 1 1 calc R
C45 C 0.2389(3) 0.0490(3) 0.2461(2) 0.0593(10) Uani 1 1 d .
H45 H 0.2433 -0.0191 0.2762 0.071 Uiso 1 1 calc R
C46 C 0.1934(3) 0.1402(3) 0.2813(2) 0.0464(8) Uani 1 1 d .
H46 H 0.1678 0.1350 0.3363 0.056 Uiso 1 1 calc R
C47 C 0.3379(3) 0.4126(3) 0.1129(2) 0.0609(10) Uani 1 1 d .
H47A H 0.3318 0.4834 0.0828 0.073 Uiso 1 1 calc R
H47B H 0.3841 0.3634 0.0829 0.073 Uiso 1 1 calc R
H47C H 0.3748 0.4300 0.1719 0.073 Uiso 1 1 calc R
C48 C 0.1605(3) 0.3383(4) 0.0286(2) 0.0642(11) Uani 1 1 d .
H48A H 0.1584 0.4119 0.0019 0.077 Uiso 1 1 calc R
H48B H 0.0819 0.3050 0.0318 0.077 Uiso 1 1 calc R
H48C H 0.1995 0.2872 -0.0060 0.077 Uiso 1 1 calc R

loop_
_atom_site_aniso_label
_atom_site_aniso_U_11
_atom_site_aniso_U_22
_atom_site_aniso_U_33
_atom_site_aniso_U_23
_atom_site_aniso_U_13
_atom_site_aniso_U_12
Pd1 0.02704(12) 0.03244(12) 0.03358(13) 0.00026(9) -0.00064(9) 0.00659(9)
Pd2 0.02614(13) 0.04207(14) 0.03748(14) 0.00576(10) 0.00093(10) 0.00792(9)
P1 0.0271(4) 0.0407(4) 0.0331(4) -0.0003(3) -0.0007(3) 0.0051(3)
P2 0.0268(4) 0.0376(4) 0.0371(4) 0.0005(3) 0.0009(3) 0.0082(3)
O1 0.0343(12) 0.0428(12) 0.0439(12) -0.0035(9) -0.0068(9) 0.0045(9)
O2 0.104(2) 0.150(3) 0.0553(17) -0.0102(18) -0.0067(16) 0.087(2)
O3 0.0348(13) 0.0632(15) 0.0640(16) 0.0210(12) 0.0015(11) 0.0180(11)
O4 0.0664(18) 0.087(2) 0.0657(18) 0.0137(16) -0.0172(14) 0.0132(15)
N1 0.0305(13) 0.0302(12) 0.0366(13) -0.0001(10) 0.0030(10) 0.0034(10)
N2 0.0506(17) 0.0340(14) 0.0595(18) 0.0019(12) 0.0005(14) 0.0101(12)
N3 0.0303(14) 0.0464(15) 0.0459(15) 0.0070(12) 0.0021(11) 0.0091(11)
N4 0.0330(14) 0.0648(18) 0.0371(15) -0.0018(13) 0.0000(11) 0.0027(13)
C1 0.041(2) 0.056(2) 0.049(2) 0.0141(16) 0.0040(16) 0.0065(16)
C2 0.0355(19) 0.072(2) 0.062(2) 0.0074(19) -0.0107(16) 0.0009(17)
C3 0.036(2) 0.072(3) 0.056(2) 0.035(2) 0.0070(17) 0.0105(18)
C4 0.039(2) 0.124(4) 0.085(3) 0.040(3) 0.004(2) 0.021(2)
C11 0.0289(15) 0.0345(15) 0.0405(17) 0.0065(13) 0.0006(13) 0.0031(12)
C12 0.0294(15) 0.0280(14) 0.0447(18) 0.0034(12) 0.0027(13) 0.0073(12)
C13 0.0361(17) 0.0429(17) 0.0462(19) 0.0090(14) 0.0088(14) 0.0083(13)
C14 0.0300(17) 0.055(2) 0.072(3) 0.0191(18) 0.0113(17) 0.0094(15)
C15 0.0298(18) 0.065(2) 0.062(2) 0.0189(18) -0.0059(16) 0.0026(15)
C16 0.0368(18) 0.056(2) 0.0458(19) 0.0118(15) -0.0036(15) 0.0066(15)
C17 0.0393(18) 0.0396(17) 0.052(2) -0.0069(14) 0.0068(15) 0.0017(14)
C18 0.0420(18) 0.0447(17) 0.0424(18) 0.0106(14) 0.0016(14) 0.0039(14)
C21 0.0267(15) 0.0490(18) 0.0404(18) -0.0095(14) -0.0019(13) 0.0051(13)
C22 0.0346(18) 0.0483(19) 0.055(2) -0.0130(16) -0.0034(15) 0.0086(14)
C23 0.068(3) 0.059(2) 0.076(3) -0.023(2) -0.001(2) 0.0133(19)
C24 0.069(3) 0.089(3) 0.078(3) -0.041(3) 0.003(2) 0.015(2)
C25 0.062(3) 0.104(4) 0.051(2) -0.026(2) 0.0043(19) 0.012(2)
C26 0.0404(19) 0.074(2) 0.045(2) -0.0091(17) 0.0016(15) 0.0067(17)
C27 0.066(3) 0.055(2) 0.078(3) 0.004(2) 0.007(2) 0.0035(19)
C28 0.076(3) 0.047(2) 0.080(3) 0.0093(19) 0.001(2) 0.0162(19)
C31 0.0276(15) 0.0459(17) 0.0352(16) -0.0036(13) 0.0050(12) 0.0078(13)
C32 0.0327(16) 0.0459(17) 0.0401(17) -0.0008(14) 0.0061(13) 0.0049(13)
C33 0.0375(19) 0.0475(19) 0.062(2) 0.0062(16) 0.0053(16) -0.0006(15)
C34 0.0375(19) 0.061(2) 0.069(2) -0.0039(19) 0.0050(17) -0.0060(16)
C35 0.0230(16) 0.068(2) 0.062(2) -0.0033(18) 0.0037(15) 0.0036(15)
C36 0.0300(17) 0.0553(19) 0.0443(19) -0.0008(15) 0.0038(14) 0.0089(14)
C37 0.046(2) 0.0459(19) 0.084(3) -0.0017(18) 0.0020(19) 0.0137(16)
C38 0.044(2) 0.077(3) 0.054(2) 0.0251(19) -0.0003(17) 0.0021(18)
C41 0.0264(15) 0.0445(17) 0.0421(18) -0.0062(14) -0.0025(13) 0.0092(13)
C42 0.0291(16) 0.059(2) 0.0374(17) -0.0088(15) -0.0042(13) 0.0097(14)
C43 0.044(2) 0.088(3) 0.0400(19) -0.0216(19) -0.0037(16) 0.0209(19)
C44 0.063(2) 0.065(2) 0.062(3) -0.027(2) -0.005(2) 0.0260(19)
C45 0.064(2) 0.047(2) 0.066(3) -0.0064(18) 0.000(2) 0.0184(17)
C46 0.0439(19) 0.0458(18) 0.050(2) -0.0026(15) 0.0053(15) 0.0122(15)
C47 0.041(2) 0.080(3) 0.060(2) -0.001(2) 0.0062(17) -0.0021(18)
C48 0.054(2) 0.089(3) 0.044(2) 0.011(2) -0.0040(17) -0.008(2)

loop_
_atom_type_symbol
_atom_type_description
_atom_type_scat_dispersion_real
_atom_type_scat_dispersion_imag
_atom_type_scat_source
C C 0.0033 0.0016 'International Tables Vol C Tables 4.2.6.8 and 6.1.1.4'
H H 0.0000 0.0000 'International Tables Vol C Tables 4.2.6.8 and 6.1.1.4'
N N 0.0061 0.0033 'International Tables Vol C Tables 4.2.6.8 and 6.1.1.4'
O O 0.0106 0.0060 'International Tables Vol C Tables 4.2.6.8 and 6.1.1.4'
P P 0.1023 0.0942 'International Tables Vol C Tables 4.2.6.8 and 6.1.1.4'
Pd Pd -0.9988 1.0072 'International Tables Vol C Tables 4.2.6.8 and 6.1.1.4'

loop_
_geom_angle_atom_site_label_1
_geom_angle_atom_site_label_2
_geom_angle_atom_site_label_3
_geom_angle
O1 Pd1 N1 89.86(8)
O1 Pd1 P1 172.77(6)
N1 Pd1 P1 86.25(6)
O1 Pd1 P2 106.68(6)
N1 Pd1 P2 155.71(6)
P1 Pd1 P2 75.26(3)
O3 Pd2 N3 92.55(9)
O3 Pd2 P2 167.16(7)
N3 Pd2 P2 87.56(7)
O3 Pd2 P1 101.23(6)
N3 Pd2 P1 158.96(7)
P2 Pd2 P1 75.48(3)
C21 P1 C11 105.47(13)
C21 P1 Pd1 120.50(10)
C11 P1 Pd1 101.83(10)
C21 P1 Pd2 115.30(11)
C11 P1 Pd2 122.10(9)
Pd1 P1 Pd2 91.37(3)
C41 P2 C31 106.68(13)
C41 P2 Pd2 123.71(10)
C31 P2 Pd2 100.21(10)
C41 P2 Pd1 114.20(10)
C31 P2 Pd1 121.15(10)
Pd2 P2 Pd1 90.70(3)
C1 O1 Pd1 125.2(2)
C3 O3 Pd2 120.6(2)
C12 N1 C18 111.2(2)
C12 N1 C17 108.6(2)
C18 N1 C17 109.3(2)
C12 N1 Pd1 113.40(17)
C18 N1 Pd1 109.82(17)
C17 N1 Pd1 104.20(16)
C22 N2 C28 113.4(3)
C22 N2 C27 111.7(3)
C28 N2 C27 110.1(3)
C32 N3 C38 111.0(2)
C32 N3 C37 109.7(2)
C38 N3 C37 109.1(3)
C32 N3 Pd2 111.79(18)
C38 N3 Pd2 109.62(19)
C37 N3 Pd2 105.47(19)
C42 N4 C48 112.4(3)
C42 N4 C47 111.5(3)
C48 N4 C47 110.8(3)
O2 C1 O1 124.7(3)
O2 C1 C2 120.2(3)
O1 C1 C2 115.1(3)
O4 C3 O3 124.0(3)
O4 C3 C4 120.4(4)
O3 C3 C4 115.6(4)
C12 C11 C16 119.9(3)
C12 C11 P1 118.2(2)
C16 C11 P1 121.8(2)
C11 C12 C13 119.6(3)
C11 C12 N1 120.1(2)
C13 C12 N1 120.4(3)
C14 C13 C12 119.8(3)
C15 C14 C13 121.1(3)
C14 C15 C16 120.0(3)
C15 C16 C11 119.6(3)
C22 C21 C26 118.9(3)
C22 C21 P1 123.1(2)
C26 C21 P1 117.9(3)
C21 C22 C23 119.9(3)
C21 C22 N2 119.0(3)
C23 C22 N2 121.1(3)
C24 C23 C22 120.1(4)
C25 C24 C23 120.5(4)
C24 C25 C26 120.4(4)
C25 C26 C21 120.1(4)
C32 C31 C36 119.9(3)
C32 C31 P2 118.9(2)
C36 C31 P2 121.1(2)
C31 C32 C33 118.9(3)
C31 C32 N3 120.5(3)
C33 C32 N3 120.5(3)
C34 C33 C32 120.3(3)
C33 C34 C35 121.0(3)
C36 C35 C34 119.5(3)
C35 C36 C31 120.4(3)
C42 C41 C46 119.2(3)
C42 C41 P2 122.7(2)
C46 C41 P2 118.1(2)
C41 C42 C43 118.6(3)
C41 C42 N4 119.2(3)
C43 C42 N4 122.2(3)
C44 C43 C42 121.1(3)
C45 C44 C43 120.5(3)
C44 C45 C46 119.6(4)
C45 C46 C41 120.9(3)

loop_
_geom_bond_atom_site_label_1
_geom_bond_atom_site_label_2
_geom_bond_distance
Pd1 O1 2.1093(19)
Pd1 N1 2.176(2)
Pd1 P1 2.2091(8)
Pd1 P2 2.2670(8)
Pd2 O3 2.107(2)
Pd2 N3 2.183(2)
Pd2 P2 2.2163(8)
Pd2 P1 2.2488(8)
P1 C21 1.812(3)
P1 C11 1.815(3)
P2 C41 1.823(3)
P2 C31 1.825(3)
O1 C1 1.260(4)
O2 C1 1.217(4)
O3 C3 1.263(4)
O4 C3 1.245(4)
N1 C12 1.473(3)
N1 C18 1.481(4)
N1 C17 1.491(3)
N2 C22 1.452(4)
N2 C28 1.464(4)
N2 C27 1.466(4)
N3 C32 1.478(4)
N3 C38 1.485(4)
N3 C37 1.495(4)
N4 C42 1.443(4)
N4 C48 1.455(4)
N4 C47 1.473(4)
C1 C2 1.525(5)
C3 C4 1.505(5)
C11 C12 1.381(4)
C11 C16 1.406(4)
C12 C13 1.401(4)
C13 C14 1.375(4)
C14 C15 1.368(5)
C15 C16 1.386(4)
C21 C22 1.378(4)
C21 C26 1.401(4)
C22 C23 1.390(4)
C23 C24 1.373(6)
C24 C25 1.355(6)
C25 C26 1.377(5)
C31 C32 1.391(4)
C31 C36 1.395(4)
C32 C33 1.392(4)
C33 C34 1.372(4)
C34 C35 1.376(5)
C35 C36 1.375(4)
C41 C42 1.393(4)
C41 C46 1.393(4)
C42 C43 1.394(4)
C43 C44 1.371(5)
C44 C45 1.364(5)
C45 C46 1.377(4)

loop_
_geom_torsion_atom_site_label_1
_geom_torsion_atom_site_label_2
_geom_torsion_atom_site_label_3
_geom_torsion_atom_site_label_4
_geom_torsion
O1 Pd1 P1 C21 -170.6(5)
N1 Pd1 P1 C21 -113.00(13)
P2 Pd1 P1 C21 82.90(12)
O1 Pd1 P1 C11 -54.5(5)
N1 Pd1 P1 C11 3.09(11)
P2 Pd1 P1 C11 -161.02(10)
O1 Pd1 P1 Pd2 68.7(5)
N1 Pd1 P1 Pd2 126.32(6)
P2 Pd1 P1 Pd2 -37.78(3)
O3 Pd2 P1 C21 106.54(13)
N3 Pd2 P1 C21 -123.5(2)
P2 Pd2 P1 C21 -86.20(11)
O3 Pd2 P1 C11 -23.61(14)
N3 Pd2 P1 C11 106.4(2)
P2 Pd2 P1 C11 143.65(12)
O3 Pd2 P1 Pd1 -128.50(7)
N3 Pd2 P1 Pd1 1.48(19)
P2 Pd2 P1 Pd1 38.76(3)
O3 Pd2 P2 C41 159.2(3)
N3 Pd2 P2 C41 -110.10(14)
P1 Pd2 P2 C41 82.47(12)
O3 Pd2 P2 C31 -82.8(3)
N3 Pd2 P2 C31 7.98(11)
P1 Pd2 P2 C31 -159.44(10)
O3 Pd2 P2 Pd1 39.1(3)
N3 Pd2 P2 Pd1 129.84(7)
P1 Pd2 P2 Pd1 -37.59(3)
O1 Pd1 P2 C41 97.80(12)
N1 Pd1 P2 C41 -131.08(17)
P1 Pd1 P2 C41 -89.45(10)
O1 Pd1 P2 C31 -31.94(13)
N1 Pd1 P2 C31 99.18(18)
P1 Pd1 P2 C31 140.81(12)
O1 Pd1 P2 Pd2 -134.33(6)
N1 Pd1 P2 Pd2 -3.20(15)
P1 Pd1 P2 Pd2 38.43(3)
N1 Pd1 O1 C1 142.2(2)
P1 Pd1 O1 C1 -160.4(4)
P2 Pd1 O1 C1 -55.9(2)
N3 Pd2 O3 C3 138.8(2)
P2 Pd2 O3 C3 -131.0(3)
P1 Pd2 O3 C3 -57.2(2)
O1 Pd1 N1 C12 172.43(17)
P1 Pd1 N1 C12 -1.47(16)
P2 Pd1 N1 C12 38.6(3)
O1 Pd1 N1 C18 -62.48(18)
P1 Pd1 N1 C18 123.63(17)
P2 Pd1 N1 C18 163.71(15)
O1 Pd1 N1 C17 54.52(18)
P1 Pd1 N1 C17 -119.38(17)
P2 Pd1 N1 C17 -79.3(2)
O3 Pd2 N3 C32 158.92(19)
P2 Pd2 N3 C32 -8.23(18)
P1 Pd2 N3 C32 27.7(3)
O3 Pd2 N3 C38 -77.6(2)
P2 Pd2 N3 C38 115.29(19)
P1 Pd2 N3 C38 151.23(19)
O3 Pd2 N3 C37 39.8(2)
P2 Pd2 N3 C37 -127.4(2)
P1 Pd2 N3 C37 -91.4(3)
Pd1 O1 C1 O2 -4.7(5)
Pd1 O1 C1 C2 174.3(2)
Pd2 O3 C3 O4 -18.8(4)
Pd2 O3 C3 C4 161.3(2)
C21 P1 C11 C12 121.4(2)
Pd1 P1 C11 C12 -5.1(2)
Pd2 P1 C11 C12 -104.4(2)
C21 P1 C11 C16 -54.7(3)
Pd1 P1 C11 C16 178.7(2)
Pd2 P1 C11 C16 79.5(3)
C16 C11 C12 C13 0.1(4)
P1 C11 C12 C13 -176.1(2)
C16 C11 C12 N1 -179.1(2)
P1 C11 C12 N1 4.7(3)
C18 N1 C12 C11 -125.9(3)
C17 N1 C12 C11 113.8(3)
Pd1 N1 C12 C11 -1.6(3)
C18 N1 C12 C13 54.9(3)
C17 N1 C12 C13 -65.5(3)
Pd1 N1 C12 C13 179.2(2)
C11 C12 C13 C14 0.7(4)
N1 C12 C13 C14 179.9(3)
C12 C13 C14 C15 -0.9(5)
C13 C14 C15 C16 0.2(5)
C14 C15 C16 C11 0.6(5)
C12 C11 C16 C15 -0.8(4)
P1 C11 C16 C15 175.2(3)
C11 P1 C21 C22 -64.6(3)
Pd1 P1 C21 C22 49.6(3)
Pd2 P1 C21 C22 157.6(2)
C11 P1 C21 C26 115.8(2)
Pd1 P1 C21 C26 -130.0(2)
Pd2 P1 C21 C26 -22.0(3)
C26 C21 C22 C23 2.6(5)
P1 C21 C22 C23 -177.0(3)
C26 C21 C22 N2 -176.5(3)
P1 C21 C22 N2 3.9(4)
C28 N2 C22 C21 -126.2(3)
C27 N2 C22 C21 108.6(3)
C28 N2 C22 C23 54.7(4)
C27 N2 C22 C23 -70.5(4)
C21 C22 C23 C24 -1.3(5)
N2 C22 C23 C24 177.8(3)
C22 C23 C24 C25 -1.4(6)
C23 C24 C25 C26 2.7(6)
C24 C25 C26 C21 -1.3(6)
C22 C21 C26 C25 -1.4(5)
P1 C21 C26 C25 178.3(3)
C41 P2 C31 C32 121.7(2)
Pd2 P2 C31 C32 -8.3(2)
Pd1 P2 C31 C32 -105.4(2)
C41 P2 C31 C36 -57.2(3)
Pd2 P2 C31 C36 172.8(2)
Pd1 P2 C31 C36 75.7(3)
C36 C31 C32 C33 1.5(4)
P2 C31 C32 C33 -177.4(2)
C36 C31 C32 N3 -178.5(3)
P2 C31 C32 N3 2.6(4)
C38 N3 C32 C31 -117.7(3)
C37 N3 C32 C31 121.7(3)
Pd2 N3 C32 C31 5.0(3)
C38 N3 C32 C33 62.3(4)
C37 N3 C32 C33 -58.3(4)
Pd2 N3 C32 C33 -174.9(2)
C31 C32 C33 C34 -1.4(5)
N3 C32 C33 C34 178.6(3)
C32 C33 C34 C35 0.6(5)
C33 C34 C35 C36 0.1(5)
C34 C35 C36 C31 0.0(5)
C32 C31 C36 C35 -0.8(4)
P2 C31 C36 C35 178.0(2)
C31 P2 C41 C42 -62.7(3)
Pd2 P2 C41 C42 52.3(3)
Pd1 P2 C41 C42 160.7(2)
C31 P2 C41 C46 117.6(2)
Pd2 P2 C41 C46 -127.4(2)
Pd1 P2 C41 C46 -19.0(3)
C46 C41 C42 C43 2.7(4)
P2 C41 C42 C43 -177.0(2)
C46 C41 C42 N4 -177.4(3)
P2 C41 C42 N4 3.0(4)
C48 N4 C42 C41 -123.3(3)
C47 N4 C42 C41 111.5(3)
C48 N4 C42 C43 56.7(4)
C47 N4 C42 C43 -68.5(4)
C41 C42 C43 C44 -0.8(5)
N4 C42 C43 C44 179.2(3)
C42 C43 C44 C45 -1.0(5)
C43 C44 C45 C46 0.9(6)
C44 C45 C46 C41 1.1(5)
C42 C41 C46 C45 -2.9(5)
P2 C41 C46 C45 176.8(3)

loop_
_platon_squeeze_void_nr
_platon_squeeze_void_average_x
_platon_squeeze_void_average_y
_platon_squeeze_void_average_z
_platon_squeeze_void_volume
_platon_squeeze_void_count_electrons
1 0.500 1.000 0.082 374.0 98.6
